data_7108395
loop_
_publ_author_name
'Cameron Jones'
'Anastas Sidiropoulos'
'Nicole Holzmann'
'Gernot Frenking'
'Andreas Stasch'

_publ_section_title
;
 An N-heterocyclic carbene adduct of diatomic tin, :Sn[double bond, length
 as m-dash]Sn:
;
_journal_name_full Chem.Commun.
_journal_page_first 9855
_journal_paper_doi 10.1039/c2cc35228a
_journal_volume 48
_journal_year 2012
_chemical_formula_sum 'C66 H84 Ge2 N4'
_chemical_formula_weight 1078.55
_chemical_name_systematic
; 
 ? 
;
_space_group_IT_number 2
_symmetry_cell_setting triclinic
_symmetry_space_group_name_Hall '-P 1'
_symmetry_space_group_name_H-M 'P -1'
_atom_sites_solution_hydrogens geom
_atom_sites_solution_primary direct
_atom_sites_solution_secondary difmap
_audit_creation_method SHELXL-97
_cell_angle_alpha 92.4670(10)
_cell_angle_beta 93.1220(10)
_cell_angle_gamma 116.6340(10)
_cell_formula_units_Z 2
_cell_length_a 12.2068(2)
_cell_length_b 13.3207(3)
_cell_length_c 20.7196(4)
_cell_measurement_reflns_used 5672
_cell_measurement_temperature 123(2)
_cell_measurement_theta_max 25.33
_cell_measurement_theta_min 2.71
_cell_volume 2998.50(11)
_computing_cell_refinement 'Apex2 v2012.2.0 (Bruker AXS, 2012)'
_computing_data_collection 'Apex2 v2012.2.0 (Bruker AXS, 2012)'
_computing_data_reduction 'Apex2 v2012.2.0 (Bruker AXS, 2012)'
_computing_molecular_graphics 'X-Seed (Barbour, 2001)'
_computing_publication_material 'CIFTAB (Sheldrick, 1997)'
_computing_structure_refinement 'SHELXL-97 (Sheldrick, 1997)'
_computing_structure_solution 'SHELXS-97 (Sheldrick, 1990)'
_diffrn_ambient_temperature 123(2)
_diffrn_measured_fraction_theta_full 0.999
_diffrn_measured_fraction_theta_max 0.999
_diffrn_measurement_device_type 'Bruker Apex X8'
_diffrn_radiation_monochromator graphite
_diffrn_radiation_source 'fine-focus sealed tube'
_diffrn_radiation_type MoK\a
_diffrn_radiation_wavelength 0.71073
_diffrn_reflns_av_R_equivalents 0.0461
_diffrn_reflns_av_sigmaI/netI 0.0519
_diffrn_reflns_limit_h_max 15
_diffrn_reflns_limit_h_min -17
_diffrn_reflns_limit_k_max 18
_diffrn_reflns_limit_k_min -18
_diffrn_reflns_limit_l_max 29
_diffrn_reflns_limit_l_min -29
_diffrn_reflns_number 99544
_diffrn_reflns_theta_full 30.00
_diffrn_reflns_theta_max 30.00
_diffrn_reflns_theta_min 2.83
_exptl_absorpt_coefficient_mu 1.044
_exptl_absorpt_correction_T_max 0.834
_exptl_absorpt_correction_T_min 0.742
_exptl_absorpt_correction_type multi-scan
_exptl_absorpt_process_details 'Sortav (Blessing, 1995)'
_exptl_crystal_colour red
_exptl_crystal_density_diffrn 1.195
_exptl_crystal_density_method 'not measured'
_exptl_crystal_description block
_exptl_crystal_F_000 1144
_exptl_crystal_size_max 0.30
_exptl_crystal_size_mid 0.25
_exptl_crystal_size_min 0.18
_refine_diff_density_max 0.585
_refine_diff_density_min -0.530
_refine_diff_density_rms 0.066
_refine_ls_extinction_method none
_refine_ls_goodness_of_fit_ref 1.035
_refine_ls_hydrogen_treatment constr
_refine_ls_matrix_type full
_refine_ls_number_parameters 665
_refine_ls_number_reflns 17459
_refine_ls_number_restraints 0
_refine_ls_restrained_S_all 1.035
_refine_ls_R_factor_all 0.0658
_refine_ls_R_factor_gt 0.0381
_refine_ls_shift/su_max 0.001
_refine_ls_shift/su_mean 0.000
_refine_ls_structure_factor_coef Fsqd
_refine_ls_weighting_details 'calc w=1/[\s^2^(Fo^2^)+(0.0336P)^2^+1.0138P] where P=(Fo^2^+2Fc^2^)/3'
_refine_ls_weighting_scheme calc
_refine_ls_wR_factor_gt 0.0772
_refine_ls_wR_factor_ref 0.0859
_reflns_number_gt 12679
_reflns_number_total 17459
_reflns_threshold_expression >2sigma(I)
_cod_data_source_file c2cc35228a.cif
_cod_data_source_block compound2(benzene)2
_cod_original_cell_volume 2998.50(10)
_cod_original_sg_symbol_H-M P-1
_cod_database_code 7108395

loop_
_symmetry_equiv_pos_as_xyz
'x, y, z'
'-x, -y, -z'

loop_
_atom_site_label
_atom_site_type_symbol
_atom_site_fract_x
_atom_site_fract_y
_atom_site_fract_z
_atom_site_U_iso_or_equiv
_atom_site_adp_type
_atom_site_occupancy
_atom_site_symmetry_multiplicity
_atom_site_calc_flag
_atom_site_refinement_flags
Ge1 Ge 0.404843(15) 0.421717(13) 0.503129(8) 0.01795(5) Uani 1 1 d .
N1 N 0.49268(12) 0.25668(10) 0.44641(6) 0.0163(3) Uani 1 1 d .
C1 C 0.44178(13) 0.32788(12) 0.43648(7) 0.0151(3) Uani 1 1 d .
Ge2 Ge 0.590000(15) 0.020687(14) 0.032433(9) 0.01982(5) Uani 1 1 d .
N2 N 0.40563(12) 0.30958(11) 0.37187(6) 0.0165(3) Uani 1 1 d .
C2 C 0.48616(15) 0.19486(14) 0.38950(8) 0.0209(3) Uani 1 1 d .
H2 H 0.5145 0.1394 0.3845 0.025 Uiso 1 1 calc R
N3 N 0.57600(12) 0.21587(11) 0.10953(6) 0.0169(3) Uani 1 1 d .
C3 C 0.43214(15) 0.22831(14) 0.34289(8) 0.0209(3) Uani 1 1 d .
H3 H 0.4153 0.2014 0.2985 0.025 Uiso 1 1 calc R
N4 N 0.69207(12) 0.27637(11) 0.03152(6) 0.0169(3) Uani 1 1 d .
C4 C 0.52970(14) 0.23566(13) 0.50972(8) 0.0178(3) Uani 1 1 d .
C5 C 0.44100(15) 0.15101(13) 0.54229(8) 0.0216(4) Uani 1 1 d .
C6 C 0.47682(18) 0.13342(15) 0.60393(9) 0.0294(4) Uani 1 1 d .
H6 H 0.4189 0.0766 0.6276 0.035 Uiso 1 1 calc R
C7 C 0.59506(19) 0.19724(16) 0.63114(9) 0.0329(4) Uani 1 1 d .
H7 H 0.6174 0.1849 0.6736 0.039 Uiso 1 1 calc R
C8 C 0.68158(17) 0.27905(15) 0.59734(9) 0.0287(4) Uani 1 1 d .
H8 H 0.7630 0.3216 0.6167 0.034 Uiso 1 1 calc R
C9 C 0.65145(15) 0.30016(13) 0.53545(8) 0.0212(3) Uani 1 1 d .
C10 C 0.31003(16) 0.08014(14) 0.51339(9) 0.0277(4) Uani 1 1 d .
H10 H 0.3038 0.1030 0.4685 0.033 Uiso 1 1 calc R
C11 C 0.21862(18) 0.10083(17) 0.55188(12) 0.0448(6) Uani 1 1 d .
H11A H 0.2208 0.0767 0.5957 0.067 Uiso 1 1 calc R
H11B H 0.1357 0.0578 0.5304 0.067 Uiso 1 1 calc R
H11C H 0.2404 0.1813 0.5543 0.067 Uiso 1 1 calc R
C12 C 0.2783(2) -0.04470(16) 0.50819(12) 0.0452(6) Uani 1 1 d .
H12A H 0.3394 -0.0558 0.4841 0.068 Uiso 1 1 calc R
H12B H 0.1965 -0.0879 0.4854 0.068 Uiso 1 1 calc R
H12C H 0.2786 -0.0705 0.5517 0.068 Uiso 1 1 calc R
C13 C 0.74717(15) 0.38659(14) 0.49729(9) 0.0235(4) Uani 1 1 d .
H13 H 0.7041 0.4169 0.4674 0.028 Uiso 1 1 calc R
C14 C 0.80746(17) 0.33095(16) 0.45576(10) 0.0327(4) Uani 1 1 d .
H14A H 0.8506 0.3005 0.4839 0.049 Uiso 1 1 calc R
H14B H 0.8663 0.3869 0.4297 0.049 Uiso 1 1 calc R
H14C H 0.7441 0.2697 0.4270 0.049 Uiso 1 1 calc R
C15 C 0.84518(17) 0.48578(15) 0.54024(10) 0.0343(5) Uani 1 1 d .
H15A H 0.8053 0.5169 0.5692 0.051 Uiso 1 1 calc R
H15B H 0.8973 0.5441 0.5130 0.051 Uiso 1 1 calc R
H15C H 0.8959 0.4599 0.5661 0.051 Uiso 1 1 calc R
C16 C 0.33536(15) 0.35810(14) 0.33925(8) 0.0194(3) Uani 1 1 d .
C17 C 0.20701(16) 0.29797(15) 0.33597(9) 0.0256(4) Uani 1 1 d .
C18 C 0.14106(18) 0.34392(18) 0.30197(10) 0.0345(5) Uani 1 1 d .
H18 H 0.0538 0.3050 0.2980 0.041 Uiso 1 1 calc R
C19 C 0.19940(19) 0.44439(18) 0.27402(10) 0.0362(5) Uani 1 1 d .
H19 H 0.1522 0.4741 0.2513 0.043 Uiso 1 1 calc R
C20 C 0.32604(18) 0.50220(16) 0.27889(9) 0.0299(4) Uani 1 1 d .
H20 H 0.3651 0.5720 0.2598 0.036 Uiso 1 1 calc R
C21 C 0.39744(16) 0.45992(14) 0.31122(8) 0.0208(3) Uani 1 1 d .
C22 C 0.14044(16) 0.18889(16) 0.36760(10) 0.0326(4) Uani 1 1 d .
H22 H 0.2034 0.1755 0.3937 0.039 Uiso 1 1 calc R
C23 C 0.0752(2) 0.08985(18) 0.31671(12) 0.0511(6) Uani 1 1 d .
H23A H 0.0134 0.1012 0.2901 0.077 Uiso 1 1 calc R
H23B H 0.0349 0.0199 0.3384 0.077 Uiso 1 1 calc R
H23C H 0.1354 0.0849 0.2890 0.077 Uiso 1 1 calc R
C24 C 0.0504(2) 0.19531(19) 0.41368(13) 0.0533(6) Uani 1 1 d .
H24A H 0.0939 0.2598 0.4455 0.080 Uiso 1 1 calc R
H24B H 0.0143 0.1259 0.4362 0.080 Uiso 1 1 calc R
H24C H -0.0150 0.2043 0.3890 0.080 Uiso 1 1 calc R
C25 C 0.53648(16) 0.51950(14) 0.31343(8) 0.0222(4) Uani 1 1 d .
H25 H 0.5694 0.5006 0.3539 0.027 Uiso 1 1 calc R
C26 C 0.57866(18) 0.47427(16) 0.25570(9) 0.0302(4) Uani 1 1 d .
H26A H 0.5469 0.3925 0.2566 0.045 Uiso 1 1 calc R
H26B H 0.6687 0.5099 0.2583 0.045 Uiso 1 1 calc R
H26C H 0.5473 0.4914 0.2153 0.045 Uiso 1 1 calc R
C27 C 0.59010(18) 0.64744(15) 0.31495(10) 0.0319(4) Uani 1 1 d .
H27A H 0.5669 0.6688 0.2736 0.048 Uiso 1 1 calc R
H27B H 0.6799 0.6811 0.3219 0.048 Uiso 1 1 calc R
H27C H 0.5579 0.6747 0.3503 0.048 Uiso 1 1 calc R
C28 C 0.61571(13) 0.17944(13) 0.05732(7) 0.0155(3) Uani 1 1 d .
C29 C 0.62787(16) 0.33241(14) 0.11574(8) 0.0243(4) Uani 1 1 d .
H29 H 0.6144 0.3771 0.1483 0.029 Uiso 1 1 calc R
C30 C 0.70047(16) 0.37008(14) 0.06715(8) 0.0246(4) Uani 1 1 d .
H30 H 0.7485 0.4466 0.0588 0.030 Uiso 1 1 calc R
C31 C 0.50474(14) 0.14260(13) 0.15686(8) 0.0177(3) Uani 1 1 d .
C32 C 0.56811(15) 0.11495(14) 0.20556(8) 0.0204(3) Uani 1 1 d .
C33 C 0.49806(17) 0.04116(15) 0.24958(9) 0.0264(4) Uani 1 1 d .
H33 H 0.5381 0.0208 0.2835 0.032 Uiso 1 1 calc R
C34 C 0.37189(17) -0.00286(14) 0.24490(9) 0.0275(4) Uani 1 1 d .
H34 H 0.3259 -0.0540 0.2751 0.033 Uiso 1 1 calc R
C35 C 0.31171(16) 0.02658(14) 0.19688(9) 0.0251(4) Uani 1 1 d .
H35 H 0.2246 -0.0042 0.1946 0.030 Uiso 1 1 calc R
C36 C 0.37646(15) 0.10074(13) 0.15169(8) 0.0194(3) Uani 1 1 d .
C37 C 0.70723(16) 0.16516(16) 0.21176(9) 0.0276(4) Uani 1 1 d .
H37 H 0.7362 0.1927 0.1687 0.033 Uiso 1 1 calc R
C38 C 0.7537(2) 0.0806(2) 0.22764(14) 0.0568(7) Uani 1 1 d .
H38A H 0.8431 0.1153 0.2259 0.085 Uiso 1 1 calc R
H38B H 0.7150 0.0150 0.1961 0.085 Uiso 1 1 calc R
H38C H 0.7331 0.0566 0.2713 0.085 Uiso 1 1 calc R
C39 C 0.7625(2) 0.2661(2) 0.26071(14) 0.0618(8) Uani 1 1 d .
H39A H 0.7393 0.2416 0.3040 0.093 Uiso 1 1 calc R
H39B H 0.7316 0.3200 0.2493 0.093 Uiso 1 1 calc R
H39C H 0.8523 0.3021 0.2605 0.093 Uiso 1 1 calc R
C40 C 0.31057(15) 0.13597(15) 0.10051(9) 0.0253(4) Uani 1 1 d .
H40 H 0.3612 0.1558 0.0624 0.030 Uiso 1 1 calc R
C41 C 0.3015(2) 0.24163(18) 0.12575(11) 0.0423(5) Uani 1 1 d .
H41A H 0.2536 0.2250 0.1638 0.063 Uiso 1 1 calc R
H41B H 0.2607 0.2650 0.0918 0.063 Uiso 1 1 calc R
H41C H 0.3842 0.3024 0.1378 0.063 Uiso 1 1 calc R
C42 C 0.18317(17) 0.04251(17) 0.07711(10) 0.0353(5) Uani 1 1 d .
H42A H 0.1895 -0.0264 0.0645 0.053 Uiso 1 1 calc R
H42B H 0.1500 0.0658 0.0397 0.053 Uiso 1 1 calc R
H42C H 0.1283 0.0282 0.1121 0.053 Uiso 1 1 calc R
C43 C 0.76421(14) 0.28169(13) -0.02236(8) 0.0184(3) Uani 1 1 d .
C44 C 0.87971(15) 0.28568(14) -0.00884(8) 0.0220(4) Uani 1 1 d .
C45 C 0.94745(16) 0.28984(15) -0.06121(9) 0.0287(4) Uani 1 1 d .
H45 H 1.0256 0.2912 -0.0541 0.034 Uiso 1 1 calc R
C46 C 0.90297(17) 0.29207(17) -0.12350(10) 0.0334(4) Uani 1 1 d .
H46 H 0.9507 0.2949 -0.1587 0.040 Uiso 1 1 calc R
C47 C 0.78973(17) 0.29023(16) -0.13493(9) 0.0292(4) Uani 1 1 d .
H47 H 0.7610 0.2930 -0.1780 0.035 Uiso 1 1 calc R
C48 C 0.71647(15) 0.28435(13) -0.08451(8) 0.0212(3) Uani 1 1 d .
C49 C 0.93261(16) 0.28770(15) 0.05921(9) 0.0271(4) Uani 1 1 d .
H49 H 0.8690 0.2802 0.0897 0.032 Uiso 1 1 calc R
C50 C 0.9649(2) 0.19177(19) 0.06749(12) 0.0490(6) Uani 1 1 d .
H50A H 0.8916 0.1200 0.0563 0.074 Uiso 1 1 calc R
H50B H 0.9951 0.1944 0.1126 0.074 Uiso 1 1 calc R
H50C H 1.0289 0.1986 0.0389 0.074 Uiso 1 1 calc R
C51 C 1.0460(3) 0.4001(2) 0.07746(13) 0.0700(9) Uani 1 1 d .
H51A H 1.1099 0.4091 0.0483 0.105 Uiso 1 1 calc R
H51B H 1.0771 0.4014 0.1223 0.105 Uiso 1 1 calc R
H51C H 1.0237 0.4618 0.0735 0.105 Uiso 1 1 calc R
C52 C 0.59383(15) 0.28564(15) -0.09719(8) 0.0236(4) Uani 1 1 d .
H52 H 0.5434 0.2512 -0.0604 0.028 Uiso 1 1 calc R
C53 C 0.52237(17) 0.21638(16) -0.15954(9) 0.0309(4) Uani 1 1 d .
H53A H 0.5665 0.2518 -0.1969 0.046 Uiso 1 1 calc R
H53B H 0.4404 0.2130 -0.1631 0.046 Uiso 1 1 calc R
H53C H 0.5144 0.1399 -0.1586 0.046 Uiso 1 1 calc R
C54 C 0.61151(18) 0.40659(16) -0.09825(10) 0.0335(4) Uani 1 1 d .
H54A H 0.6489 0.4472 -0.0560 0.050 Uiso 1 1 calc R
H54B H 0.5315 0.4059 -0.1073 0.050 Uiso 1 1 calc R
H54C H 0.6655 0.4442 -0.1321 0.050 Uiso 1 1 calc R
C55 C 0.0696(2) 0.7148(2) 0.30194(10) 0.0468(6) Uani 1 1 d .
H55 H 0.1315 0.7343 0.2724 0.056 Uiso 1 1 calc R
C56 C -0.0196(3) 0.6057(2) 0.30130(12) 0.0566(7) Uani 1 1 d .
H56 H -0.0195 0.5497 0.2714 0.068 Uiso 1 1 calc R
C57 C -0.1096(2) 0.5774(2) 0.34429(14) 0.0560(7) Uani 1 1 d .
H57 H -0.1712 0.5017 0.3444 0.067 Uiso 1 1 calc R
C58 C -0.1099(2) 0.6584(2) 0.38661(12) 0.0524(6) Uani 1 1 d .
H58 H -0.1721 0.6396 0.4160 0.063 Uiso 1 1 calc R
C59 C -0.0205(2) 0.7667(2) 0.38669(11) 0.0473(6) Uani 1 1 d .
H59 H -0.0207 0.8230 0.4163 0.057 Uiso 1 1 calc R
C60 C 0.06981(19) 0.7951(2) 0.34450(11) 0.0435(5) Uani 1 1 d .
H60 H 0.1322 0.8706 0.3451 0.052 Uiso 1 1 calc R
C61 C 0.2694(3) 0.2418(3) -0.06995(13) 0.0613(7) Uani 1 1 d .
H61 H 0.3140 0.2470 -0.0299 0.074 Uiso 1 1 calc R
C62 C 0.2064(3) 0.1406(2) -0.10226(18) 0.0701(9) Uani 1 1 d .
H62 H 0.2038 0.0748 -0.0849 0.084 Uiso 1 1 calc R
C63 C 0.1440(3) 0.1345(3) -0.1629(2) 0.0915(13) Uani 1 1 d .
H63 H 0.0977 0.0651 -0.1880 0.110 Uiso 1 1 calc R
C64 C 0.1546(3) 0.2390(4) -0.18426(13) 0.0780(11) Uani 1 1 d .
H64 H 0.1175 0.2415 -0.2253 0.094 Uiso 1 1 calc R
C65 C 0.2170(3) 0.3323(3) -0.14585(17) 0.0636(8) Uani 1 1 d .
H65 H 0.2211 0.4010 -0.1595 0.076 Uiso 1 1 calc R
C66 C 0.2718(2) 0.3337(2) -0.09138(17) 0.0641(8) Uani 1 1 d .
H66 H 0.3155 0.4029 -0.0658 0.077 Uiso 1 1 calc R

loop_
_atom_site_aniso_label
_atom_site_aniso_U_11
_atom_site_aniso_U_22
_atom_site_aniso_U_33
_atom_site_aniso_U_23
_atom_site_aniso_U_13
_atom_site_aniso_U_12
Ge1 0.01903(8) 0.01643(8) 0.01758(10) -0.00124(7) 0.00368(7) 0.00727(6)
N1 0.0178(6) 0.0164(6) 0.0154(7) -0.0003(5) 0.0008(5) 0.0085(5)
C1 0.0129(7) 0.0139(7) 0.0157(8) 0.0020(6) 0.0004(6) 0.0036(5)
Ge2 0.02123(9) 0.01661(9) 0.02205(10) -0.00288(7) -0.00185(7) 0.00970(7)
N2 0.0182(6) 0.0176(6) 0.0147(7) -0.0006(5) -0.0002(5) 0.0092(5)
C2 0.0250(8) 0.0213(8) 0.0192(9) -0.0030(7) 0.0014(7) 0.0134(7)
N3 0.0200(6) 0.0180(6) 0.0144(7) 0.0012(5) 0.0034(5) 0.0099(5)
C3 0.0244(8) 0.0235(8) 0.0171(8) -0.0042(7) 0.0006(7) 0.0136(7)
N4 0.0204(6) 0.0164(6) 0.0146(7) 0.0005(5) 0.0027(5) 0.0087(5)
C4 0.0232(8) 0.0173(7) 0.0170(8) 0.0007(6) 0.0006(6) 0.0130(6)
C5 0.0264(8) 0.0192(8) 0.0235(9) 0.0039(7) 0.0042(7) 0.0137(7)
C6 0.0399(11) 0.0283(9) 0.0268(10) 0.0114(8) 0.0092(8) 0.0200(8)
C7 0.0496(12) 0.0347(10) 0.0216(10) 0.0076(8) -0.0024(9) 0.0256(9)
C8 0.0346(10) 0.0286(9) 0.0263(10) 0.0005(8) -0.0092(8) 0.0187(8)
C9 0.0261(8) 0.0184(8) 0.0227(9) 0.0001(7) -0.0014(7) 0.0138(7)
C10 0.0254(9) 0.0230(9) 0.0328(11) 0.0088(8) 0.0062(8) 0.0083(7)
C11 0.0286(10) 0.0317(11) 0.0714(17) 0.0038(10) 0.0147(10) 0.0100(8)
C12 0.0427(12) 0.0267(10) 0.0615(15) -0.0069(10) -0.0007(11) 0.0129(9)
C13 0.0205(8) 0.0212(8) 0.0286(10) 0.0030(7) -0.0024(7) 0.0098(7)
C14 0.0276(9) 0.0308(10) 0.0395(12) 0.0041(9) 0.0055(8) 0.0127(8)
C15 0.0249(9) 0.0261(9) 0.0456(12) -0.0008(9) -0.0074(8) 0.0074(7)
C16 0.0235(8) 0.0258(8) 0.0123(8) -0.0028(6) -0.0028(6) 0.0150(7)
C17 0.0223(8) 0.0324(9) 0.0211(9) -0.0020(7) -0.0031(7) 0.0123(7)
C18 0.0266(9) 0.0474(12) 0.0319(11) -0.0020(9) -0.0071(8) 0.0204(9)
C19 0.0423(11) 0.0500(12) 0.0283(11) 0.0033(9) -0.0075(9) 0.0325(10)
C20 0.0405(11) 0.0343(10) 0.0210(10) 0.0059(8) 0.0008(8) 0.0222(9)
C21 0.0288(9) 0.0263(8) 0.0110(8) -0.0009(6) 0.0012(7) 0.0159(7)
C22 0.0201(8) 0.0315(10) 0.0402(12) 0.0029(8) -0.0028(8) 0.0069(7)
C23 0.0523(14) 0.0343(12) 0.0629(16) -0.0085(11) -0.0038(12) 0.0181(10)
C24 0.0478(13) 0.0346(12) 0.0658(17) 0.0058(11) 0.0267(12) 0.0057(10)
C25 0.0284(9) 0.0233(8) 0.0163(9) 0.0029(7) 0.0042(7) 0.0126(7)
C26 0.0361(10) 0.0323(10) 0.0228(10) 0.0021(8) 0.0095(8) 0.0152(8)
C27 0.0397(11) 0.0254(9) 0.0290(11) 0.0036(8) 0.0038(8) 0.0130(8)
C28 0.0151(7) 0.0184(7) 0.0132(8) -0.0012(6) -0.0021(6) 0.0084(6)
C29 0.0359(10) 0.0182(8) 0.0208(9) -0.0019(7) 0.0075(7) 0.0138(7)
C30 0.0349(9) 0.0164(8) 0.0230(9) 0.0008(7) 0.0074(8) 0.0115(7)
C31 0.0225(8) 0.0187(7) 0.0139(8) -0.0010(6) 0.0037(6) 0.0109(6)
C32 0.0264(8) 0.0237(8) 0.0159(8) -0.0010(7) 0.0036(7) 0.0156(7)
C33 0.0392(10) 0.0280(9) 0.0188(9) 0.0045(7) 0.0054(8) 0.0206(8)
C34 0.0385(10) 0.0225(8) 0.0227(10) 0.0055(7) 0.0144(8) 0.0132(8)
C35 0.0239(8) 0.0229(8) 0.0264(10) -0.0008(7) 0.0079(7) 0.0085(7)
C36 0.0221(8) 0.0187(8) 0.0182(9) -0.0024(6) 0.0037(7) 0.0101(6)
C37 0.0272(9) 0.0387(10) 0.0208(9) 0.0023(8) -0.0001(7) 0.0185(8)
C38 0.0386(12) 0.0500(14) 0.089(2) -0.0049(13) -0.0129(13) 0.0294(11)
C39 0.0356(12) 0.0514(14) 0.091(2) -0.0317(14) -0.0146(13) 0.0184(11)
C40 0.0222(8) 0.0313(9) 0.0232(9) -0.0005(7) 0.0007(7) 0.0131(7)
C41 0.0463(12) 0.0399(12) 0.0486(14) -0.0058(10) -0.0101(10) 0.0288(10)
C42 0.0241(9) 0.0442(11) 0.0346(11) -0.0044(9) -0.0035(8) 0.0140(8)
C43 0.0205(8) 0.0153(7) 0.0177(8) 0.0012(6) 0.0058(6) 0.0060(6)
C44 0.0229(8) 0.0212(8) 0.0217(9) 0.0027(7) 0.0047(7) 0.0096(7)
C45 0.0220(8) 0.0345(10) 0.0315(11) 0.0047(8) 0.0078(8) 0.0136(8)
C46 0.0312(10) 0.0454(11) 0.0268(11) 0.0052(9) 0.0138(8) 0.0185(9)
C47 0.0306(9) 0.0405(11) 0.0177(9) 0.0039(8) 0.0058(7) 0.0165(8)
C48 0.0220(8) 0.0202(8) 0.0201(9) 0.0015(7) 0.0037(7) 0.0081(6)
C49 0.0241(9) 0.0319(9) 0.0246(10) 0.0035(8) 0.0014(7) 0.0120(7)
C50 0.0573(14) 0.0484(13) 0.0461(14) 0.0032(11) -0.0181(11) 0.0306(12)
C51 0.085(2) 0.0400(13) 0.0524(16) -0.0025(12) -0.0357(15) 0.0044(13)
C52 0.0233(8) 0.0297(9) 0.0182(9) 0.0048(7) 0.0044(7) 0.0117(7)
C53 0.0297(9) 0.0343(10) 0.0242(10) 0.0029(8) -0.0027(8) 0.0111(8)
C54 0.0330(10) 0.0352(10) 0.0368(12) -0.0001(9) 0.0017(9) 0.0197(8)
C55 0.0349(11) 0.0890(19) 0.0257(11) 0.0005(12) 0.0008(9) 0.0366(13)
C56 0.0684(17) 0.0754(18) 0.0464(15) -0.0189(13) -0.0219(13) 0.0555(16)
C57 0.0520(15) 0.0500(14) 0.0637(18) 0.0149(13) -0.0113(13) 0.0216(12)
C58 0.0366(12) 0.0812(19) 0.0413(14) 0.0205(13) 0.0112(10) 0.0260(13)
C59 0.0402(12) 0.0676(16) 0.0428(14) -0.0067(11) 0.0044(10) 0.0329(12)
C60 0.0334(11) 0.0533(13) 0.0433(13) 0.0067(11) 0.0044(10) 0.0188(10)
C61 0.0614(17) 0.104(2) 0.0437(15) 0.0153(15) 0.0139(13) 0.0580(18)
C62 0.075(2) 0.0521(16) 0.112(3) 0.0451(18) 0.048(2) 0.0463(16)
C63 0.0413(15) 0.085(2) 0.132(3) -0.062(2) 0.0103(18) 0.0208(16)
C64 0.0713(19) 0.178(4) 0.0349(15) 0.0146(19) 0.0115(14) 0.099(2)
C65 0.0712(19) 0.0642(18) 0.078(2) 0.0376(17) 0.0491(17) 0.0433(16)
C66 0.0420(14) 0.0607(17) 0.097(2) 0.0004(16) 0.0181(15) 0.0292(13)

loop_
_atom_type_symbol
_atom_type_description
_atom_type_scat_dispersion_real
_atom_type_scat_dispersion_imag
_atom_type_scat_source
C C 0.0033 0.0016 'International Tables Vol C Tables 4.2.6.8 and 6.1.1.4'
H H 0.0000 0.0000 'International Tables Vol C Tables 4.2.6.8 and 6.1.1.4'
N N 0.0061 0.0033 'International Tables Vol C Tables 4.2.6.8 and 6.1.1.4'
Ge Ge 0.1547 1.8001 'International Tables Vol C Tables 4.2.6.8 and 6.1.1.4'

loop_
_geom_angle_atom_site_label_1
_geom_angle_atom_site_label_2
_geom_angle_atom_site_label_3
_geom_angle
_geom_angle_site_symmetry_3
C1 Ge1 Ge1 92.48(4) 2_666
C1 N1 C2 111.23(13) .
C1 N1 C4 123.73(13) .
C2 N1 C4 124.32(13) .
N2 C1 N1 103.71(13) .
N2 C1 Ge1 127.24(11) .
N1 C1 Ge1 128.49(11) .
C28 Ge2 Ge2 92.03(4) 2_655
C1 N2 C3 111.34(13) .
C1 N2 C16 124.42(13) .
C3 N2 C16 123.83(13) .
C3 C2 N1 106.85(14) .
C28 N3 C29 110.94(13) .
C28 N3 C31 123.50(13) .
C29 N3 C31 124.92(13) .
C2 C3 N2 106.87(14) .
C28 N4 C30 111.33(13) .
C28 N4 C43 124.55(13) .
C30 N4 C43 123.88(13) .
C5 C4 C9 123.25(15) .
C5 C4 N1 117.69(14) .
C9 C4 N1 119.06(14) .
C6 C5 C4 117.21(16) .
C6 C5 C10 119.99(16) .
C4 C5 C10 122.80(15) .
C7 C6 C5 120.87(17) .
C6 C7 C8 120.70(17) .
C7 C8 C9 121.08(17) .
C8 C9 C4 116.86(16) .
C8 C9 C13 121.21(15) .
C4 C9 C13 121.91(15) .
C5 C10 C11 111.48(16) .
C5 C10 C12 110.99(16) .
C11 C10 C12 110.89(16) .
C9 C13 C14 110.23(14) .
C9 C13 C15 112.96(15) .
C14 C13 C15 110.18(15) .
C21 C16 C17 123.31(16) .
C21 C16 N2 119.06(14) .
C17 C16 N2 117.60(15) .
C18 C17 C16 116.66(17) .
C18 C17 C22 120.35(16) .
C16 C17 C22 122.99(16) .
C19 C18 C17 121.49(18) .
C18 C19 C20 120.34(18) .
C19 C20 C21 121.06(18) .
C20 C21 C16 117.12(16) .
C20 C21 C25 121.34(16) .
C16 C21 C25 121.49(15) .
C17 C22 C24 111.65(17) .
C17 C22 C23 110.99(17) .
C24 C22 C23 110.83(17) .
C21 C25 C27 113.64(15) .
C21 C25 C26 109.34(14) .
C27 C25 C26 110.40(15) .
N4 C28 N3 103.80(13) .
N4 C28 Ge2 127.48(11) .
N3 C28 Ge2 128.03(11) .
C30 C29 N3 107.07(14) .
C29 C30 N4 106.85(14) .
C32 C31 C36 122.93(15) .
C32 C31 N3 117.60(14) .
C36 C31 N3 119.46(14) .
C33 C32 C31 117.09(15) .
C33 C32 C37 121.00(16) .
C31 C32 C37 121.89(15) .
C34 C33 C32 121.20(17) .
C33 C34 C35 120.60(16) .
C34 C35 C36 121.04(16) .
C35 C36 C31 117.12(16) .
C35 C36 C40 120.90(15) .
C31 C36 C40 121.96(15) .
C38 C37 C39 110.84(18) .
C38 C37 C32 113.18(16) .
C39 C37 C32 110.79(16) .
C36 C40 C42 112.99(15) .
C36 C40 C41 110.13(15) .
C42 C40 C41 110.36(15) .
C48 C43 C44 123.61(15) .
C48 C43 N4 118.62(14) .
C44 C43 N4 117.76(14) .
C45 C44 C43 117.04(16) .
C45 C44 C49 119.95(16) .
C43 C44 C49 123.00(15) .
C46 C45 C44 121.00(17) .
C47 C46 C45 120.41(17) .
C46 C47 C48 121.35(17) .
C43 C48 C47 116.58(15) .
C43 C48 C52 122.34(15) .
C47 C48 C52 121.04(16) .
C50 C49 C44 112.33(16) .
C50 C49 C51 109.90(18) .
C44 C49 C51 110.41(16) .
C48 C52 C53 112.63(15) .
C48 C52 C54 110.49(14) .
C53 C52 C54 110.67(15) .
C60 C55 C56 120.3(2) .
C55 C56 C57 119.8(2) .
C58 C57 C56 119.8(2) .
C57 C58 C59 119.8(2) .
C58 C59 C60 120.7(2) .
C55 C60 C59 119.6(2) .
C66 C61 C62 122.6(3) .
C61 C62 C63 118.2(3) .
C62 C63 C64 116.1(3) .
C65 C64 C63 118.9(3) .
C66 C65 C64 122.7(3) .
C65 C66 C61 121.5(3) .

loop_
_geom_bond_atom_site_label_1
_geom_bond_atom_site_label_2
_geom_bond_distance
_geom_bond_site_symmetry_2
Ge1 C1 2.0241(16) .
Ge1 Ge1 2.3400(3) 2_666
N1 C1 1.364(2) .
N1 C2 1.386(2) .
N1 C4 1.443(2) .
C1 N2 1.363(2) .
Ge2 C28 2.0322(15) .
Ge2 Ge2 2.3381(3) 2_655
N2 C3 1.385(2) .
N2 C16 1.443(2) .
C2 C3 1.341(2) .
N3 C28 1.365(2) .
N3 C29 1.386(2) .
N3 C31 1.444(2) .
N4 C28 1.362(2) .
N4 C30 1.383(2) .
N4 C43 1.444(2) .
C4 C5 1.396(2) .
C4 C9 1.400(2) .
C5 C6 1.391(2) .
C5 C10 1.516(2) .
C6 C7 1.376(3) .
C7 C8 1.381(3) .
C8 C9 1.390(2) .
C9 C13 1.513(2) .
C10 C11 1.520(3) .
C10 C12 1.526(3) .
C13 C14 1.528(3) .
C13 C15 1.528(2) .
C16 C21 1.395(2) .
C16 C17 1.400(2) .
C17 C18 1.392(3) .
C17 C22 1.511(3) .
C18 C19 1.375(3) .
C19 C20 1.379(3) .
C20 C21 1.391(2) .
C21 C25 1.514(2) .
C22 C24 1.523(3) .
C22 C23 1.528(3) .
C25 C27 1.525(2) .
C25 C26 1.530(2) .
C29 C30 1.339(2) .
C31 C32 1.398(2) .
C31 C36 1.403(2) .
C32 C33 1.392(2) .
C32 C37 1.516(2) .
C33 C34 1.376(3) .
C34 C35 1.377(3) .
C35 C36 1.392(2) .
C36 C40 1.510(2) .
C37 C38 1.511(3) .
C37 C39 1.512(3) .
C40 C42 1.528(2) .
C40 C41 1.533(3) .
C43 C48 1.393(2) .
C43 C44 1.399(2) .
C44 C45 1.388(2) .
C44 C49 1.513(2) .
C45 C46 1.379(3) .
C46 C47 1.379(3) .
C47 C48 1.394(2) .
C48 C52 1.514(2) .
C49 C50 1.510(3) .
C49 C51 1.529(3) .
C52 C53 1.528(2) .
C52 C54 1.528(3) .
C55 C60 1.355(3) .
C55 C56 1.370(4) .
C56 C57 1.381(4) .
C57 C58 1.362(4) .
C58 C59 1.363(3) .
C59 C60 1.372(3) .
C61 C66 1.309(4) .
C61 C62 1.339(4) .
C62 C63 1.413(5) .
C63 C64 1.431(5) .
C64 C65 1.326(4) .
C65 C66 1.275(4) .
